data_7033608
loop_
_publ_author_name
'Dan, Wenyan'
'Liu, Xiaofeng'
'Deng, Mingli'
'Ling, Yun'
'Chen, Zhenxia'
'Zhou, Yaming'

_publ_section_title
;
 A highly stable indium phosphonocarboxylate framework as a
 multifunctional sensor for Cu(2+) and methylviologen ions.
;
_journal_issue 8
_journal_name_full 'Dalton transactions (Cambridge, England : 2003)'
_journal_page_first 3794
_journal_page_last 3800
_journal_paper_doi 10.1039/c4dt03502j
_journal_volume 44
_journal_year 2015
_chemical_formula_moiety 'C14 H7 In O7 P, H3 O, 2(H2 O)'
_chemical_formula_sum 'C14 H11 In O10 P'
_chemical_formula_weight 485.02
_chemical_name_systematic InPCF-1
_space_group_IT_number 128
_space_group_name_Hall '-P 4 2n'
_symmetry_cell_setting tetragonal
_symmetry_space_group_name_Hall '-P 4 2n'
_symmetry_space_group_name_H-M 'P 4/m n c'
_atom_sites_solution_hydrogens geom
_atom_sites_solution_primary direct
_atom_sites_solution_secondary difmap
_audit_creation_method SHELXL-97
_audit_update_record
;
2015-01-08 deposited with the CCDC.
2015-01-09 downloaded from the CCDC.
;
_cell_angle_alpha 90.00
_cell_angle_beta 90.00
_cell_angle_gamma 90.00
_cell_formula_units_Z 8
_cell_length_a 23.474(3)
_cell_length_b 23.474(3)
_cell_length_c 6.6926(9)
_cell_measurement_reflns_used 2191
_cell_measurement_temperature 296(2)
_cell_measurement_theta_max 25.14
_cell_measurement_theta_min 2.45
_cell_volume 3687.8(8)
_computing_cell_refinement 'Bruker SAINT'
_computing_data_collection 'Bruker APEX2'
_computing_data_reduction 'Bruker SAINT'
_computing_molecular_graphics 'Bruker SHELXTL'
_computing_publication_material 'Bruker SHELXTL'
_computing_structure_refinement 'SHELXL-97 (Sheldrick, 1997)'
_computing_structure_solution 'SHELXS-97 (Sheldrick, 1990)'
_diffrn_ambient_temperature 296(2)
_diffrn_measured_fraction_theta_full 1.000
_diffrn_measured_fraction_theta_max 1.000
_diffrn_measurement_device_type 'Bruker APEX-II CCD'
_diffrn_measurement_method '\f and \w scans'
_diffrn_radiation_monochromator graphite
_diffrn_radiation_source 'fine-focus sealed tube'
_diffrn_radiation_type MoK\a
_diffrn_radiation_wavelength 0.71073
_diffrn_reflns_av_R_equivalents 0.1108
_diffrn_reflns_av_sigmaI/netI 0.0441
_diffrn_reflns_limit_h_max 25
_diffrn_reflns_limit_h_min -27
_diffrn_reflns_limit_k_max 27
_diffrn_reflns_limit_k_min -27
_diffrn_reflns_limit_l_max 7
_diffrn_reflns_limit_l_min -7
_diffrn_reflns_number 21607
_diffrn_reflns_theta_full 25.01
_diffrn_reflns_theta_max 25.01
_diffrn_reflns_theta_min 1.23
_diffrn_standards_number 0
_exptl_absorpt_coefficient_mu 1.417
_exptl_absorpt_correction_T_max 0.8951
_exptl_absorpt_correction_T_min 0.8155
_exptl_absorpt_correction_type multi-scan
_exptl_absorpt_process_details sadabs
_exptl_crystal_colour colourless
_exptl_crystal_density_diffrn 1.747
_exptl_crystal_density_method 'not measured'
_exptl_crystal_description rod
_exptl_crystal_F_000 1912
_exptl_crystal_preparation Luminescent
_exptl_crystal_recrystallization_method Hydrothermal
_exptl_crystal_size_max 0.15
_exptl_crystal_size_mid 0.12
_exptl_crystal_size_min 0.08
_refine_diff_density_max 1.075
_refine_diff_density_min -0.692
_refine_diff_density_rms 0.174
_refine_ls_extinction_method none
_refine_ls_goodness_of_fit_ref 1.175
_refine_ls_hydrogen_treatment constr
_refine_ls_matrix_type full
_refine_ls_number_parameters 157
_refine_ls_number_reflns 1778
_refine_ls_number_restraints 0
_refine_ls_restrained_S_all 1.175
_refine_ls_R_factor_all 0.0720
_refine_ls_R_factor_gt 0.0462
_refine_ls_shift/su_max 0.000
_refine_ls_shift/su_mean 0.000
_refine_ls_structure_factor_coef Fsqd
_refine_ls_weighting_details 'calc w=1/[\s^2^(Fo^2^)+(0.0805P)^2^+2.4258P] where P=(Fo^2^+2Fc^2^)/3'
_refine_ls_weighting_scheme calc
_refine_ls_wR_factor_gt 0.1175
_refine_ls_wR_factor_ref 0.1432
_reflns_number_gt 1362
_reflns_number_total 1778
_reflns_threshold_expression >2sigma(I)
_cod_data_source_file c4dt03502j2.cif
_cod_data_source_block mo_21216b
_cod_depositor_comments
;
The following automatic conversions were performed:

'_symmetry_cell_setting' value 'Tetragonal' changed to 'tetragonal'
according to
/usr/data/users/saulius/crontab/automatic-downloads/rss-feeds/RSC/lib/dictionaries/cif_core.dic
dictionary named 'cif_core.dic' version 2.4.2 from 2011-04-26.

Automatic conversion script
Id: cif_fix_values 2935 2014-11-11 08:27:57Z andrius 

 Adding full bibliography for 7033608.cif.
;
_cod_original_cell_volume 3687.9(8)
_cod_original_sg_symbol_H-M P4/mnc
_cod_database_code 7033608

loop_
_symmetry_equiv_pos_as_xyz
'x, y, z'
'-x, -y, z'
'-y, x, z'
'y, -x, z'
'-x+1/2, y+1/2, -z+1/2'
'x+1/2, -y+1/2, -z+1/2'
'y+1/2, x+1/2, -z+1/2'
'-y+1/2, -x+1/2, -z+1/2'
'-x, -y, -z'
'x, y, -z'
'y, -x, -z'
'-y, x, -z'
'x-1/2, -y-1/2, z-1/2'
'-x-1/2, y-1/2, z-1/2'
'-y-1/2, -x-1/2, z-1/2'
'y-1/2, x-1/2, z-1/2'

loop_
_atom_site_label
_atom_site_type_symbol
_atom_site_fract_x
_atom_site_fract_y
_atom_site_fract_z
_atom_site_U_iso_or_equiv
_atom_site_adp_type
_atom_site_occupancy
_atom_site_symmetry_multiplicity
_atom_site_calc_flag
_atom_site_refinement_flags
In1 In 0.12300(3) 0.27548(3) 1.0000 0.0196(3) Uani 1 2 d S
P1 P 0.20059(11) 0.39524(10) 1.0000 0.0206(6) Uani 1 2 d S
C3 C 0.1237(5) 0.4850(5) 1.0000 0.079(6) Uani 1 2 d S
H3 H 0.0957 0.4570 1.0000 0.094 Uiso 1 2 calc SR
O2 O 0.1454(3) 0.3609(3) 1.0000 0.0275(15) Uani 1 2 d S
O6 O 0.2182(3) 0.2519(3) 1.0000 0.0340(18) Uani 1 2 d S
O5 O 0.1542(3) 0.1847(3) 1.0000 0.0308(17) Uani 1 2 d S
C2 C 0.1797(4) 0.4699(4) 1.0000 0.026(2) Uani 1 2 d S
C13 C 0.2057(5) 0.1999(4) 1.0000 0.028(2) Uani 1 2 d S
O4 O 0.0210(3) 0.2155(4) 1.0000 0.057(2) Uani 1 2 d S
O3 O 0.0383(3) 0.3067(4) 1.0000 0.0373(19) Uani 1 2 d S
C6 C 0.4138(4) 0.1477(4) 1.0000 0.027(2) Uani 1 2 d S
C12 C 0.3085(4) 0.1714(4) 1.0000 0.028(2) Uani 1 2 d S
H12 H 0.3178 0.2099 1.0000 0.033 Uiso 1 2 calc SR
C9 C 0.2796(4) 0.0582(4) 1.0000 0.025(2) Uani 1 2 d S
C7 C 0.3524(4) 0.1320(4) 1.0000 0.026(2) Uani 1 2 d S
C10 C 0.2374(4) 0.0986(4) 1.0000 0.027(2) Uani 1 2 d S
H10 H 0.1993 0.0876 1.0000 0.033 Uiso 1 2 calc SR
C11 C 0.2521(4) 0.1562(4) 1.0000 0.025(2) Uani 1 2 d S
C5 C 0.4308(4) 0.2035(4) 1.0000 0.031(3) Uani 1 2 d S
H5 H 0.4033 0.2320 1.0000 0.037 Uiso 1 2 calc SR
C14 C 0.0037(5) 0.2657(6) 1.0000 0.039(3) Uani 1 2 d S
C1 C 0.2189(4) 0.5113(5) 1.0000 0.040(3) Uani 1 2 d S
H1 H 0.2573 0.5016 1.0000 0.048 Uiso 1 2 calc SR
C8 C 0.3365(4) 0.0743(4) 1.0000 0.026(2) Uani 1 2 d S
H8 H 0.3646 0.0464 1.0000 0.032 Uiso 1 2 calc SR
C4 C 0.1079(5) 0.5440(5) 1.0000 0.075(6) Uani 1 2 d S
H4 H 0.0695 0.5537 1.0000 0.090 Uiso 1 2 calc SR
O1 O 0.23751(19) 0.38535(19) 0.8153(7) 0.0261(11) Uani 1 1 d .
O7 O 0.3608(11) 0.3381(9) 1.0000 0.221(12) Uani 1 2 d S
O8 O 0.3519(7) 0.4045(12) 1.0000 0.283(16) Uani 1 2 d S
H8A H 0.3551 0.4279 1.0961 0.340 Uiso 0.50 1 d PR
H8B H 0.3173 0.4033 0.9635 0.340 Uiso 0.50 1 d PR
O9 O 0.3768(15) 0.462(2) 0.753(6) 0.44(4) Uani 0.50 1 d P
H9A H 0.3484 0.4667 0.6758 0.525 Uiso 0.50 1 d PR
H9B H 0.3669 0.4398 0.8471 0.525 Uiso 0.50 1 d PR

loop_
_atom_site_aniso_label
_atom_site_aniso_U_11
_atom_site_aniso_U_22
_atom_site_aniso_U_33
_atom_site_aniso_U_23
_atom_site_aniso_U_13
_atom_site_aniso_U_12
In1 0.0179(4) 0.0189(4) 0.0221(4) 0.000 0.000 0.0014(3)
P1 0.0220(13) 0.0174(12) 0.0222(13) 0.000 0.000 -0.0007(10)
C3 0.031(7) 0.024(7) 0.18(2) 0.000 0.000 0.002(5)
O2 0.027(4) 0.016(3) 0.040(4) 0.000 0.000 -0.004(3)
O6 0.029(4) 0.021(4) 0.051(5) 0.000 0.000 0.009(3)
O5 0.017(4) 0.032(4) 0.044(4) 0.000 0.000 0.000(3)
C2 0.029(5) 0.021(5) 0.029(6) 0.000 0.000 -0.007(4)
C13 0.036(6) 0.027(6) 0.021(5) 0.000 0.000 0.004(4)
O4 0.042(5) 0.057(6) 0.073(6) 0.000 0.000 0.031(4)
O3 0.015(4) 0.063(5) 0.034(4) 0.000 0.000 0.000(4)
C6 0.021(5) 0.024(5) 0.034(6) 0.000 0.000 0.001(4)
C12 0.034(6) 0.017(5) 0.032(6) 0.000 0.000 0.002(4)
C9 0.036(6) 0.015(5) 0.025(5) 0.000 0.000 -0.004(4)
C7 0.026(5) 0.028(5) 0.024(5) 0.000 0.000 -0.002(4)
C10 0.017(5) 0.036(6) 0.029(6) 0.000 0.000 0.003(4)
C11 0.026(5) 0.022(5) 0.027(5) 0.000 0.000 0.004(4)
C5 0.022(5) 0.016(5) 0.056(7) 0.000 0.000 0.008(4)
C14 0.027(6) 0.062(8) 0.028(6) 0.000 0.000 0.008(6)
C1 0.025(6) 0.032(6) 0.063(8) 0.000 0.000 0.005(5)
C8 0.027(5) 0.024(5) 0.027(6) 0.000 0.000 0.004(4)
C4 0.022(6) 0.019(6) 0.184(19) 0.000 0.000 0.005(5)
O1 0.025(3) 0.035(3) 0.019(3) 0.003(2) 0.002(2) 0.0023(19)
O7 0.36(3) 0.155(18) 0.149(17) 0.000 0.000 0.13(2)
O8 0.062(11) 0.28(3) 0.51(5) 0.000 0.000 0.057(15)
O9 0.24(4) 0.84(9) 0.23(4) 0.15(6) -0.12(3) -0.39(5)

loop_
_atom_type_symbol
_atom_type_description
_atom_type_scat_dispersion_real
_atom_type_scat_dispersion_imag
_atom_type_scat_source
C C 0.0033 0.0016 'International Tables Vol C Tables 4.2.6.8 and 6.1.1.4'
H H 0.0000 0.0000 'International Tables Vol C Tables 4.2.6.8 and 6.1.1.4'
O O 0.0106 0.0060 'International Tables Vol C Tables 4.2.6.8 and 6.1.1.4'
P P 0.1023 0.0942 'International Tables Vol C Tables 4.2.6.8 and 6.1.1.4'
In In -0.7276 1.3100 'International Tables Vol C Tables 4.2.6.8 and 6.1.1.4'

loop_
_geom_angle_atom_site_label_1
_geom_angle_atom_site_label_2
_geom_angle_atom_site_label_3
_geom_angle
_geom_angle_site_symmetry_1
_geom_angle_site_symmetry_3
O2 In1 O3 84.5(3) . .
O2 In1 O1 99.27(12) . 8_556
O3 In1 O1 87.90(13) . 8_556
O2 In1 O1 99.27(12) . 15_666
O3 In1 O1 87.90(13) . 15_666
O1 In1 O1 160.5(2) 8_556 15_666
O2 In1 O5 146.4(2) . .
O3 In1 O5 129.2(3) . .
O1 In1 O5 83.97(12) 8_556 .
O1 In1 O5 83.97(12) 15_666 .
O2 In1 O6 89.3(2) . .
O3 In1 O6 173.7(3) . .
O1 In1 O6 93.13(12) 8_556 .
O1 In1 O6 93.13(12) 15_666 .
O5 In1 O6 57.1(2) . .
O2 In1 C13 117.8(3) . .
O3 In1 C13 157.8(3) . .
O1 In1 C13 88.37(13) 8_556 .
O1 In1 C13 88.37(13) 15_666 .
O5 In1 C13 28.6(3) . .
O6 In1 C13 28.5(3) . .
O2 P1 O1 113.7(2) . 10_557
O2 P1 O1 113.7(2) . .
O1 P1 O1 108.1(4) 10_557 .
O2 P1 C2 106.3(4) . .
O1 P1 C2 107.4(3) 10_557 .
O1 P1 C2 107.4(3) . .
C2 C3 C4 120.1(11) . .
P1 O2 In1 136.6(4) . .
C13 O6 In1 90.4(6) . .
C13 O5 In1 92.5(6) . .
C1 C2 C3 118.4(10) . .
C1 C2 P1 120.9(8) . .
C3 C2 P1 120.7(8) . .
O6 C13 O5 120.0(9) . .
O6 C13 C11 119.8(9) . .
O5 C13 C11 120.2(9) . .
O6 C13 In1 61.1(5) . .
O5 C13 In1 58.9(5) . .
C11 C13 In1 179.2(7) . .
C14 O3 In1 109.9(7) . .
C4 C6 C5 116.3(10) 3_655 .
C4 C6 C7 122.3(10) 3_655 .
C5 C6 C7 121.4(9) . .
C11 C12 C7 123.0(9) . .
C10 C9 C8 120.5(9) . .
C10 C9 C14 121.0(10) . 11_557
C8 C9 C14 118.4(10) . 11_557
C12 C7 C8 116.6(9) . .
C12 C7 C6 123.6(9) . .
C8 C7 C6 119.8(9) . .
C9 C10 C11 119.4(9) . .
C12 C11 C10 119.3(9) . .
C12 C11 C13 121.7(9) . .
C10 C11 C13 119.0(9) . .
C6 C5 C1 122.0(9) . 3_655
O4 C14 O3 120.8(10) . .
O4 C14 C9 121.7(11) . 3
O3 C14 C9 117.5(10) . 3
C2 C1 C5 121.6(10) . 11_567
C9 C8 C7 121.1(9) . .
C6 C4 C3 121.7(11) 11_567 .
P1 O1 In1 137.0(3) . 15_665

loop_
_geom_bond_atom_site_label_1
_geom_bond_atom_site_label_2
_geom_bond_distance
_geom_bond_site_symmetry_2
In1 O2 2.072(6) .
In1 O3 2.119(7) .
In1 O1 2.141(5) 8_556
In1 O1 2.141(5) 15_666
In1 O5 2.254(7) .
In1 O6 2.302(7) .
In1 C13 2.630(10) .
P1 O2 1.527(7) .
P1 O1 1.528(5) 10_557
P1 O1 1.528(5) .
P1 C2 1.821(10) .
C3 C2 1.360(15) .
C3 C4 1.433(17) .
O6 C13 1.255(12) .
O5 C13 1.261(12) .
C2 C1 1.339(14) .
C13 C11 1.496(14) .
O4 C14 1.245(14) .
O3 C14 1.259(14) .
C6 C4 1.362(16) 3_655
C6 C5 1.367(13) .
C6 C7 1.490(13) .
C12 C11 1.372(13) .
C12 C7 1.383(13) .
C9 C10 1.370(13) .
C9 C8 1.388(14) .
C9 C14 1.490(13) 11_557
C7 C8 1.404(13) .
C10 C11 1.396(13) .
C5 C1 1.405(14) 3_655
C14 C9 1.490(13) 3
C1 C5 1.405(14) 11_567
C4 C6 1.362(16) 11_567
O1 In1 2.141(5) 15_665
O7 O8 1.57(3) .

loop_
_geom_hbond_atom_site_label_D
_geom_hbond_atom_site_label_H
_geom_hbond_atom_site_label_A
_geom_hbond_distance_DH
_geom_hbond_distance_HA
_geom_hbond_distance_DA
_geom_hbond_angle_DHA
_geom_hbond_site_symmetry_A
O8 H8A O9 0.85 1.39 2.21(4) 163.3 10_557
O8 H8B O1 0.85 2.16 2.991(18) 165.4 .
O9 H9A O4 0.85 1.93 2.78(3) 179.0 15_665
O9 H9B O8 0.85 1.36 2.21(4) 178.9 .

loop_
_geom_torsion_atom_site_label_1
_geom_torsion_atom_site_label_2
_geom_torsion_atom_site_label_3
_geom_torsion_atom_site_label_4
_geom_torsion
_geom_torsion_site_symmetry_1
_geom_torsion_site_symmetry_4
O1 P1 O2 In1 -62.1(2) 10_557 .
O1 P1 O2 In1 62.1(2) . .
C2 P1 O2 In1 180.0 . .
O3 In1 O2 P1 180.0 . .
O1 In1 O2 P1 -93.05(13) 8_556 .
O1 In1 O2 P1 93.05(13) 15_666 .
O5 In1 O2 P1 0.0 . .
O6 In1 O2 P1 0.0 . .
C13 In1 O2 P1 0.0 . .
O2 In1 O6 C13 180.0 . .
O3 In1 O6 C13 180.0 . .
O1 In1 O6 C13 -80.76(12) 8_556 .
O1 In1 O6 C13 80.76(12) 15_666 .
O5 In1 O6 C13 0.0 . .
O2 In1 O5 C13 0.0 . .
O3 In1 O5 C13 180.0 . .
O1 In1 O5 C13 97.68(12) 8_556 .
O1 In1 O5 C13 -97.68(12) 15_666 .
O6 In1 O5 C13 0.0 . .
C4 C3 C2 C1 0.0 . .
C4 C3 C2 P1 180.0 . .
O2 P1 C2 C1 180.0 . .
O1 P1 C2 C1 58.0(2) 10_557 .
O1 P1 C2 C1 -58.0(2) . .
O2 P1 C2 C3 0.0 . .
O1 P1 C2 C3 -122.0(2) 10_557 .
O1 P1 C2 C3 122.0(2) . .
In1 O6 C13 O5 0.0 . .
In1 O6 C13 C11 180.0 . .
In1 O5 C13 O6 0.0 . .
In1 O5 C13 C11 180.0 . .
O2 In1 C13 O6 0.0 . .
O3 In1 C13 O6 180.0 . .
O1 In1 C13 O6 99.61(12) 8_556 .
O1 In1 C13 O6 -99.61(12) 15_666 .
O5 In1 C13 O6 180.0 . .
O2 In1 C13 O5 180.0 . .
O3 In1 C13 O5 0.0 . .
O1 In1 C13 O5 -80.39(12) 8_556 .
O1 In1 C13 O5 80.39(12) 15_666 .
O6 In1 C13 O5 180.0 . .
O2 In1 C13 C11 180.0 . .
O3 In1 C13 C11 0.0 . .
O1 In1 C13 C11 -80.39(12) 8_556 .
O1 In1 C13 C11 80.39(12) 15_666 .
O5 In1 C13 C11 0.0 . .
O6 In1 C13 C11 180.0 . .
O2 In1 O3 C14 180.0 . .
O1 In1 O3 C14 80.48(12) 8_556 .
O1 In1 O3 C14 -80.48(12) 15_666 .
O5 In1 O3 C14 0.0 . .
O6 In1 O3 C14 180.0 . .
C13 In1 O3 C14 0.0 . .
C11 C12 C7 C8 0.0 . .
C11 C12 C7 C6 180.0 . .
C4 C6 C7 C12 180.0 3_655 .
C5 C6 C7 C12 0.0 . .
C4 C6 C7 C8 0.0 3_655 .
C5 C6 C7 C8 180.0 . .
C8 C9 C10 C11 0.0 . .
C14 C9 C10 C11 180.0 11_557 .
C7 C12 C11 C10 0.0 . .
C7 C12 C11 C13 180.0 . .
C9 C10 C11 C12 0.0 . .
C9 C10 C11 C13 180.0 . .
O6 C13 C11 C12 0.0 . .
O5 C13 C11 C12 180.0 . .
In1 C13 C11 C12 180.0 . .
O6 C13 C11 C10 180.0 . .
O5 C13 C11 C10 0.0 . .
In1 C13 C11 C10 0.0 . .
C4 C6 C5 C1 0.0 3_655 3_655
C7 C6 C5 C1 180.0 . 3_655
In1 O3 C14 O4 0.0 . .
In1 O3 C14 C9 180.0 . 3
C3 C2 C1 C5 0.0 . 11_567
P1 C2 C1 C5 180.0 . 11_567
C10 C9 C8 C7 0.0 . .
C14 C9 C8 C7 180.0 11_557 .
C12 C7 C8 C9 0.0 . .
C6 C7 C8 C9 180.0 . .
C2 C3 C4 C6 0.0 . 11_567
O2 P1 O1 In1 42.3(5) . 15_665
O1 P1 O1 In1 169.42(14) 10_557 15_665
C2 P1 O1 In1 -75.0(5) . 15_665
